data_8107656
loop_
_publ_author_name
'He, Liqiong'
'Xiao, Liang'
'Fu, Weiwei'

_publ_section_title
;
 The crystal structure of poly[(\m 3-1,3-phenylenedioxydiacetate-\k 5
 O,O,O&#x2032;,O&#x2033;,O&#x2034;)-bis(4&#x2032;-(4-(1H-imidazol-1-yl)phenyl)-4,2&#x2032;:6&#x2032;,4&#x2033;-terpyridine-kN)
 cadmium(II)], C58H42CdN10O6
;
_journal_issue 6
_journal_name_full 'Zeitschrift f\"ur Kristallographie - New Crystal Structures'
_journal_page_first 1047
_journal_page_last 1050
_journal_paper_doi 10.1515/ncrs-2023-0280
_journal_volume 238
_journal_year 2023
_chemical_formula_moiety 'C58 H42 Cd N10 O6'
_chemical_formula_sum 'C58 H42 Cd N10 O6'
_chemical_formula_weight 1087.41
_space_group_crystal_system triclinic
_space_group_IT_number 2
_space_group_name_Hall '-P 1'
_space_group_name_H-M_alt 'P -1'
_atom_sites_solution_hydrogens geom
_atom_sites_solution_primary dual
_cell_angle_alpha 80.838(5)
_cell_angle_beta 84.261(5)
_cell_angle_gamma 79.189(5)
_cell_formula_units_Z 2
_cell_length_a 9.689(3)
_cell_length_b 10.930(3)
_cell_length_c 23.321(6)
_cell_measurement_reflns_used 1670
_cell_measurement_temperature 293(2)
_cell_measurement_theta_max 20.733
_cell_measurement_theta_min 2.146
_cell_volume 2388.7(12)
_computing_cell_refinement 'SAINT v7.60A (Bruker, 2009)'
_computing_data_reduction 'SAINT v7.60A (Bruker, 2009)'
_computing_molecular_graphics 'Olex2 1.5 (Dolomanov et al., 2009)'
_computing_publication_material 'Olex2 1.5 (Dolomanov et al., 2009)'
_computing_structure_refinement 'SHELXL 2018/3 (Sheldrick, 2015)'
_computing_structure_solution 'SHELXT 2018/2 (Sheldrick, 2018)'
_diffrn_ambient_temperature 293(2)
_diffrn_detector 'Bruker APEX2 area detector'
_diffrn_detector_area_resol_mean 7.9
_diffrn_detector_type 'CCD area detector'
_diffrn_measured_fraction_theta_full 0.990
_diffrn_measured_fraction_theta_max 0.990
_diffrn_measurement_device 'three-circle diffractometer'
_diffrn_measurement_device_type 'Bruker APEX-II CCD'
_diffrn_measurement_method '\f and \w scans'
_diffrn_radiation_monochromator graphite
_diffrn_radiation_probe x-ray
_diffrn_radiation_type MoK\a
_diffrn_radiation_wavelength 0.71073
_diffrn_reflns_av_R_equivalents 0.0480
_diffrn_reflns_av_unetI/netI 0.1070
_diffrn_reflns_Laue_measured_fraction_full 0.990
_diffrn_reflns_Laue_measured_fraction_max 0.990
_diffrn_reflns_limit_h_max 11
_diffrn_reflns_limit_h_min -11
_diffrn_reflns_limit_k_max 12
_diffrn_reflns_limit_k_min -12
_diffrn_reflns_limit_l_max 26
_diffrn_reflns_limit_l_min -27
_diffrn_reflns_number 12104
_diffrn_reflns_point_group_measured_fraction_full 0.990
_diffrn_reflns_point_group_measured_fraction_max 0.990
_diffrn_reflns_theta_full 25.027
_diffrn_reflns_theta_max 25.027
_diffrn_reflns_theta_min 1.917
_diffrn_source 'microfocus sealed X-ray tube'
_diffrn_source_current 30.0
_diffrn_source_power 1.44
_diffrn_source_type 'Incoatec I\ms'
_diffrn_source_voltage 48.0
_diffrn_standards_number 0
_exptl_absorpt_coefficient_mu 0.524
_exptl_absorpt_correction_T_max 0.886
_exptl_absorpt_correction_T_min 0.862
_exptl_absorpt_correction_type multi-scan
_exptl_absorpt_process_details 'SADABS-2016/2 (Bruker,2016/2) was used for absorption correction.'
_exptl_crystal_colour 'clear yellowish yellow'
_exptl_crystal_colour_lustre clear
_exptl_crystal_colour_modifier yellowish
_exptl_crystal_colour_primary yellow
_exptl_crystal_density_diffrn 1.512
_exptl_crystal_density_meas .
_exptl_crystal_description block
_exptl_crystal_F_000 1112
_exptl_crystal_size_max 0.26
_exptl_crystal_size_mid 0.21
_exptl_crystal_size_min 0.17
_refine_diff_density_max 1.128
_refine_diff_density_min -1.081
_refine_diff_density_rms 0.091
_refine_ls_extinction_coef .
_refine_ls_extinction_method none
_refine_ls_goodness_of_fit_ref 0.941
_refine_ls_hydrogen_treatment refU
_refine_ls_matrix_type full
_refine_ls_number_parameters 682
_refine_ls_number_reflns 8356
_refine_ls_number_restraints 0
_refine_ls_restrained_S_all 0.941
_refine_ls_R_factor_all 0.0992
_refine_ls_R_factor_gt 0.0589
_refine_ls_shift/su_max 0.001
_refine_ls_shift/su_mean 0.000
_refine_ls_structure_factor_coef Fsqd
_refine_ls_weighting_details 'w=1/[\s^2^(Fo^2^)+(0.0740P)^2^] where P=(Fo^2^+2Fc^2^)/3'
_refine_ls_weighting_scheme calc
_refine_ls_wR_factor_gt 0.1334
_refine_ls_wR_factor_ref 0.1554
_reflns_Friedel_coverage 0.000
_reflns_Friedel_fraction_full .
_reflns_Friedel_fraction_max .
_reflns_number_gt 5271
_reflns_number_total 8356
_reflns_threshold_expression 'I > 2\s(I)'
_cod_data_source_file suppl_j_ncrs-2023-0280_suppl_001.cif
_cod_data_source_block fww165_a
_cod_database_code 8107656
_shelx_space_group_comment
;
The symmetry employed for this shelxl refinement is uniquely defined
by the following loop, which should always be used as a source of
symmetry information in preference to the above space-group names.
They are only intended as comments.
;
_shelx_estimated_absorpt_t_max 0.916
_shelx_estimated_absorpt_t_min 0.876
_olex2_refinement_description
;
1. Uiso/Uaniso restraints and constraints
Uanis(Cd1) = Uanis(O1)
Uanis(C35) = Uanis(C39) = Uanis(C38) = Uanis(N8) = Uanis(C37) = Uanis(C36)
2.a Secondary CH2 refined with riding coordinates:
 C50(H50A,H50B), C57(H57A,H57B)
2.b Aromatic/amide H refined with riding coordinates:
 C17(H17), C7(H7), C44(H44), C33(H33), C29(H29), C18(H18), C48(H48), C52(H52),
 C42(H42), C28(H28), C31(H31), C9(H9), C41(H41), C45(H45), C47(H47), C46(H46),
 C2(H2), C1(H1), C20(H20), C21(H21), C23(H23), C22(H22), C24(H24), C55(H55),
 C56(H56), C25(H25), C26(H26), C15(H15), C54(H54), C5(H5), C4(H4), C36(H36),
 C37(H37), C14(H14), C39(H39), C12(H12), C13(H13), C38(H38)
;
_olex2_submission_special_instructions 'No special instructions were received'

loop_
_space_group_symop_operation_xyz
'x, y, z'
'-x, -y, -z'

loop_
_atom_site_label
_atom_site_type_symbol
_atom_site_fract_x
_atom_site_fract_y
_atom_site_fract_z
_atom_site_U_iso_or_equiv
_atom_site_adp_type
_atom_site_occupancy
_atom_site_site_symmetry_order
_atom_site_calc_flag
_atom_site_refinement_flags_posn
_atom_site_refinement_flags_adp
_atom_site_refinement_flags_occupancy
_atom_site_disorder_assembly
_atom_site_disorder_group
C1 C -0.2985(7) -0.5725(6) 1.0172(3) 0.0637(19) Uani 1 1 d . . . . .
H1 H -0.311105 -0.654303 1.015914 0.08(2) Uiso 1 1 calc R . . . .
C2 C -0.2011(7) -0.5251(6) 0.9772(3) 0.0555(17) Uani 1 1 d . . . . .
H2 H -0.149788 -0.574414 0.950691 0.08(2) Uiso 1 1 calc R . . . .
C3 C -0.1800(6) -0.4035(5) 0.9768(2) 0.0464(15) Uani 1 1 d . . . . .
C4 C -0.2573(8) -0.3403(6) 1.0191(3) 0.075(2) Uani 1 1 d . . . . .
H4 H -0.246258 -0.258914 1.022133 0.064(19) Uiso 1 1 calc R . . . .
C5 C -0.3517(8) -0.3991(7) 1.0573(3) 0.079(2) Uani 1 1 d . . . . .
H5 H -0.402473 -0.353929 1.085465 0.08(2) Uiso 1 1 calc R . . . .
C6 C -0.0788(6) -0.3442(5) 0.9336(2) 0.0442(14) Uani 1 1 d . . . . .
C7 C 0.0078(6) -0.4109(6) 0.8947(2) 0.0448(14) Uani 1 1 d . . . . .
H7 H 0.005102 -0.495508 0.894779 0.040(15) Uiso 1 1 calc R . . . .
C8 C 0.0989(6) -0.3510(5) 0.8556(2) 0.0426(14) Uani 1 1 d . . . . .
C9 C 0.0949(6) -0.2251(5) 0.8573(2) 0.0478(15) Uani 1 1 d . . . . .
H9 H 0.152962 -0.181075 0.830954 0.036(14) Uiso 1 1 calc R . . . .
C10 C 0.0064(6) -0.1635(5) 0.8974(2) 0.0445(14) Uani 1 1 d . . . . .
C11 C 0.0015(6) -0.0282(5) 0.9007(2) 0.0485(15) Uani 1 1 d . . . . .
C12 C 0.0910(9) 0.0419(7) 0.8676(3) 0.088(3) Uani 1 1 d . . . . .
H12 H 0.159693 0.004818 0.841822 0.11(3) Uiso 1 1 calc R . . . .
C13 C 0.0798(9) 0.1680(7) 0.8723(3) 0.085(3) Uani 1 1 d . . . . .
H13 H 0.141992 0.212994 0.848766 0.10(3) Uiso 1 1 calc R . . . .
C14 C -0.0981(8) 0.1611(7) 0.9392(3) 0.077(2) Uani 1 1 d . . . . .
H14 H -0.165580 0.200614 0.964680 0.08(2) Uiso 1 1 calc R . . . .
C15 C -0.0938(7) 0.0345(6) 0.9371(3) 0.067(2) Uani 1 1 d . . . . .
H15 H -0.157483 -0.008160 0.961001 0.09(3) Uiso 1 1 calc R . . . .
C16 C 0.1979(6) -0.4161(5) 0.8123(2) 0.0404(13) Uani 1 1 d . . . . .
C17 C 0.1663(6) -0.5159(5) 0.7886(2) 0.0458(15) Uani 1 1 d . . . . .
H17 H 0.083528 -0.546631 0.801223 0.07(2) Uiso 1 1 calc R . . . .
C18 C 0.2577(6) -0.5694(5) 0.7462(2) 0.0467(15) Uani 1 1 d . . . . .
H18 H 0.236014 -0.635520 0.730122 0.08(2) Uiso 1 1 calc R . . . .
C19 C 0.3794(6) -0.5249(5) 0.7282(2) 0.0421(14) Uani 1 1 d . . . . .
C20 C 0.4120(6) -0.4285(6) 0.7519(3) 0.0547(17) Uani 1 1 d . . . . .
H20 H 0.495666 -0.399059 0.739647 0.058(18) Uiso 1 1 calc R . . . .
C21 C 0.3214(6) -0.3747(6) 0.7938(3) 0.0532(16) Uani 1 1 d . . . . .
H21 H 0.344626 -0.309156 0.809737 0.038(14) Uiso 1 1 calc R . . . .
C22 C 0.5284(7) -0.7003(6) 0.6814(3) 0.0537(16) Uani 1 1 d . . . . .
H22 H 0.498677 -0.768713 0.705152 0.10(3) Uiso 1 1 calc R . . . .
C23 C 0.6293(6) -0.7044(6) 0.6372(3) 0.0527(16) Uani 1 1 d . . . . .
H23 H 0.681352 -0.777358 0.624996 0.050(16) Uiso 1 1 calc R . . . .
C24 C 0.5513(6) -0.5100(6) 0.6426(2) 0.0460(15) Uani 1 1 d . . . . .
H24 H 0.538183 -0.422583 0.635380 0.043(16) Uiso 1 1 calc R . . . .
C25 C 1.3047(7) -1.5361(6) 0.1678(3) 0.0556(17) Uani 1 1 d . . . . .
H25 H 1.347659 -1.571020 0.135213 0.050(16) Uiso 1 1 calc R . . . .
C26 C 1.2969(6) -1.4106(5) 0.1670(3) 0.0498(15) Uani 1 1 d . . . . .
H26 H 1.332493 -1.362379 0.134326 0.07(2) Uiso 1 1 calc R . . . .
C27 C 1.2362(6) -1.3541(5) 0.2146(2) 0.0426(14) Uani 1 1 d . . . . .
C28 C 1.1854(6) -1.4320(5) 0.2615(3) 0.0491(15) Uani 1 1 d . . . . .
H28 H 1.143584 -1.399729 0.294839 0.030(13) Uiso 1 1 calc R . . . .
C29 C 1.1979(6) -1.5578(6) 0.2579(3) 0.0493(15) Uani 1 1 d . . . . .
H29 H 1.163714 -1.608470 0.289983 0.064(19) Uiso 1 1 calc R . . . .
C30 C 1.2300(6) -1.2168(5) 0.2157(2) 0.0437(14) Uani 1 1 d . . . . .
C31 C 1.1363(6) -1.1523(5) 0.2538(2) 0.0413(13) Uani 1 1 d . . . . .
H31 H 1.072145 -1.193408 0.278244 0.046(16) Uiso 1 1 calc R . . . .
C32 C 1.1378(6) -1.0259(5) 0.2556(2) 0.0424(14) Uani 1 1 d . . . . .
C33 C 1.2329(6) -0.9707(5) 0.2161(2) 0.0464(15) Uani 1 1 d . . . . .
H33 H 1.237499 -0.886247 0.215475 0.047(16) Uiso 1 1 calc R . . . .
C34 C 1.3214(6) -1.0395(5) 0.1775(2) 0.0444(14) Uani 1 1 d . . . . .
C35 C 1.4210(8) -0.9830(7) 0.1354(3) 0.0830(10) Uani 1 1 d . . . . .
C36 C 1.4285(8) -0.8590(6) 0.1279(3) 0.0830(10) Uani 1 1 d . . . . .
H36 H 1.368560 -0.806084 0.150694 0.09(2) Uiso 1 1 calc R . . . .
C37 C 1.5242(8) -0.8098(7) 0.0867(3) 0.0830(10) Uani 1 1 d . . . . .
H37 H 1.528094 -0.724736 0.084231 0.10(2) Uiso 1 1 calc R . . . .
C38 C 1.5970(8) -0.9918(7) 0.0574(3) 0.0830(10) Uani 1 1 d . . . . .
H38 H 1.652803 -1.040674 0.031684 0.35(9) Uiso 1 1 calc R . . . .
C39 C 1.5081(8) -1.0514(7) 0.0990(3) 0.0830(10) Uani 1 1 d . . . . .
H39 H 1.508947 -1.137370 0.101550 0.26(6) Uiso 1 1 calc R . . . .
C40 C 1.0429(6) -0.9537(5) 0.2970(2) 0.0412(14) Uani 1 1 d . . . . .
C41 C 1.0090(6) -0.8249(5) 0.2858(3) 0.0487(15) Uani 1 1 d . . . . .
H41 H 1.044238 -0.782549 0.251230 0.07(2) Uiso 1 1 calc R . . . .
C42 C 0.9240(6) -0.7579(5) 0.3247(2) 0.0461(15) Uani 1 1 d . . . . .
H42 H 0.901909 -0.670656 0.316407 0.041(15) Uiso 1 1 calc R . . . .
C43 C 0.8716(5) -0.8184(5) 0.3755(2) 0.0387(13) Uani 1 1 d . . . . .
C44 C 0.9032(6) -0.9451(6) 0.3877(3) 0.0483(15) Uani 1 1 d . . . . .
H44 H 0.866239 -0.986274 0.422141 0.050(16) Uiso 1 1 calc R . . . .
C45 C 0.9906(6) -1.0142(6) 0.3488(3) 0.0495(15) Uani 1 1 d . . . . .
H45 H 1.013842 -1.101273 0.357792 0.057(18) Uiso 1 1 calc R . . . .
C46 C 0.6637(6) -0.7595(6) 0.4460(3) 0.0548(17) Uani 1 1 d . . . . .
H46 H 0.605963 -0.814256 0.439536 0.051(16) Uiso 1 1 calc R . . . .
C47 C 0.6363(6) -0.6779(6) 0.4843(3) 0.0547(17) Uani 1 1 d . . . . .
H47 H 0.555539 -0.666563 0.509337 0.07(2) Uiso 1 1 calc R . . . .
C48 C 0.8358(6) -0.6581(5) 0.4404(2) 0.0496(15) Uani 1 1 d . . . . .
H48 H 0.920751 -0.630485 0.428638 0.052(17) Uiso 1 1 calc R . . . .
C49 C 0.2411(6) 0.2748(5) 0.4287(2) 0.0410(13) Uani 1 1 d . . . . .
C50 C 0.2236(6) 0.1414(5) 0.4234(3) 0.0568(17) Uani 1 1 d . . . . .
H50A H 0.148612 0.118108 0.451393 0.13(3) Uiso 1 1 calc R . . . .
H50B H 0.194546 0.140838 0.384835 0.08(2) Uiso 1 1 calc R . . . .
C51 C 0.4436(6) 0.0360(6) 0.3860(3) 0.0483(15) Uani 1 1 d . . . . .
C52 C 0.5527(6) -0.0658(5) 0.3949(3) 0.0427(14) Uani 1 1 d . . . . .
H52 H 0.557091 -0.116206 0.430990 0.07(2) Uiso 1 1 calc R . . . .
C53 C 0.6535(6) -0.0931(5) 0.3515(3) 0.0460(14) Uani 1 1 d . . . . .
C54 C 0.6469(7) -0.0172(6) 0.2976(3) 0.0621(18) Uani 1 1 d . . . . .
H54 H 0.714890 -0.034162 0.267464 0.061(19) Uiso 1 1 calc R . . . .
C55 C 0.5377(8) 0.0838(7) 0.2895(3) 0.071(2) Uani 1 1 d . . . . .
H55 H 0.532301 0.133981 0.253345 0.10(3) Uiso 1 1 calc R . . . .
C56 C 0.4371(8) 0.1120(7) 0.3333(3) 0.0648(19) Uani 1 1 d . . . . .
H56 H 0.365631 0.181512 0.327306 0.12(3) Uiso 1 1 calc R . . . .
C57 C 0.7761(6) -0.2680(6) 0.4103(3) 0.0556(17) Uani 1 1 d . . . . .
H57A H 0.714260 -0.329581 0.414249 0.047(17) Uiso 1 1 calc R . . . .
H57B H 0.747836 -0.216362 0.441062 0.08(2) Uiso 1 1 calc R . . . .
C58 C 0.9257(6) -0.3346(5) 0.4163(3) 0.0427(14) Uani 1 1 d . . . . .
Cd1 Cd 0.81726(4) -0.51625(4) 0.54812(2) 0.04025(16) Uani 1 1 d . . . . .
N1 N -0.3753(6) -0.5126(5) 1.0570(2) 0.0627(15) Uani 1 1 d . . . . .
N2 N -0.0817(5) -0.2204(4) 0.93546(19) 0.0469(12) Uani 1 1 d . . . . .
N3 N -0.0121(7) 0.2281(5) 0.9073(3) 0.0694(16) Uani 1 1 d . . . . .
N4 N 0.4783(5) -0.5755(4) 0.68448(19) 0.0446(12) Uani 1 1 d . . . . .
N5 N 0.6433(5) -0.5843(4) 0.61321(19) 0.0445(12) Uani 1 1 d . . . . .
N6 N 1.2548(5) -1.6129(4) 0.2122(2) 0.0549(13) Uani 1 1 d . . . . .
N7 N 1.3203(5) -1.1630(4) 0.17835(19) 0.0427(11) Uani 1 1 d . . . . .
N8 N 1.6082(7) -0.8738(5) 0.0515(3) 0.0830(10) Uani 1 1 d . . . . .
N9 N 0.7914(5) -0.7476(4) 0.41814(19) 0.0421(11) Uani 1 1 d . . . . .
N10 N 0.7458(5) -0.6138(5) 0.4808(2) 0.0494(13) Uani 1 1 d . . . . .
O1 O 0.3332(4) 0.2938(3) 0.45665(15) 0.04025(16) Uani 1 1 d . . . . .
O2 O 0.1483(4) 0.3587(3) 0.40540(16) 0.0452(9) Uani 1 1 d . . . . .
O3 O 0.3471(4) 0.0486(4) 0.4326(2) 0.0655(12) Uani 1 1 d . . . . .
O4 O 0.7630(4) -0.1911(4) 0.35530(17) 0.0556(11) Uani 1 1 d . . . . .
O5 O 1.0198(5) -0.3222(4) 0.37793(19) 0.0686(13) Uani 1 1 d . . . . .
O6 O 0.9457(4) -0.4045(4) 0.46343(17) 0.0497(10) Uani 1 1 d . . . . .

loop_
_atom_site_aniso_label
_atom_site_aniso_U_11
_atom_site_aniso_U_22
_atom_site_aniso_U_33
_atom_site_aniso_U_23
_atom_site_aniso_U_13
_atom_site_aniso_U_12
Cd1 0.0403(2) 0.0415(3) 0.0400(3) -0.01535(19) 0.00681(17) -0.00702(17)
O2 0.045(2) 0.038(2) 0.051(2) -0.0139(19) 0.0008(19) -0.0016(18)
O1 0.0403(2) 0.0415(3) 0.0400(3) -0.01535(19) 0.00681(17) -0.00702(17)
O6 0.044(2) 0.053(3) 0.043(2) 0.005(2) 0.0023(18) -0.0002(19)
O4 0.058(3) 0.055(3) 0.043(2) 0.003(2) 0.005(2) 0.006(2)
O3 0.063(3) 0.049(3) 0.076(3) -0.009(2) -0.002(2) 0.009(2)
O5 0.065(3) 0.056(3) 0.068(3) 0.003(2) 0.028(2) 0.004(2)
N9 0.042(3) 0.049(3) 0.040(3) -0.019(2) 0.009(2) -0.016(2)
N2 0.061(3) 0.038(3) 0.042(3) -0.012(2) 0.012(2) -0.014(2)
N5 0.049(3) 0.047(3) 0.038(3) -0.020(2) 0.015(2) -0.008(2)
N7 0.057(3) 0.033(3) 0.040(3) -0.010(2) 0.008(2) -0.013(2)
N10 0.044(3) 0.065(3) 0.046(3) -0.028(3) 0.015(2) -0.019(2)
C49 0.033(3) 0.049(4) 0.044(3) -0.017(3) 0.002(3) -0.006(3)
C16 0.048(3) 0.040(3) 0.031(3) -0.003(3) 0.005(3) -0.009(3)
N6 0.072(4) 0.038(3) 0.058(3) -0.016(3) 0.002(3) -0.014(3)
N4 0.047(3) 0.043(3) 0.044(3) -0.013(2) 0.011(2) -0.011(2)
N1 0.079(4) 0.049(3) 0.060(4) -0.012(3) 0.024(3) -0.024(3)
C8 0.045(3) 0.047(4) 0.034(3) -0.006(3) 0.008(3) -0.010(3)
C34 0.056(4) 0.041(4) 0.038(3) -0.009(3) 0.002(3) -0.013(3)
C17 0.052(4) 0.040(3) 0.046(3) -0.009(3) 0.018(3) -0.018(3)
C40 0.049(3) 0.039(3) 0.039(3) -0.011(3) 0.006(3) -0.016(3)
C6 0.052(4) 0.045(4) 0.032(3) -0.004(3) 0.009(3) -0.008(3)
C58 0.045(3) 0.031(3) 0.049(4) -0.005(3) 0.008(3) -0.005(3)
C7 0.056(4) 0.039(4) 0.038(3) -0.008(3) 0.009(3) -0.010(3)
C43 0.039(3) 0.041(4) 0.041(3) -0.017(3) 0.003(3) -0.015(3)
C10 0.054(4) 0.039(3) 0.041(3) -0.010(3) 0.005(3) -0.011(3)
C44 0.052(4) 0.049(4) 0.046(4) -0.010(3) 0.018(3) -0.021(3)
C3 0.053(4) 0.042(4) 0.042(3) -0.007(3) 0.009(3) -0.009(3)
C33 0.059(4) 0.037(4) 0.045(4) -0.012(3) 0.005(3) -0.013(3)
C29 0.057(4) 0.044(4) 0.047(4) -0.003(3) 0.002(3) -0.015(3)
C18 0.060(4) 0.039(3) 0.042(3) -0.016(3) 0.014(3) -0.012(3)
C19 0.048(3) 0.051(4) 0.029(3) -0.013(3) 0.007(3) -0.012(3)
C35 0.103(2) 0.0520(18) 0.091(2) -0.0217(17) 0.0512(18) -0.0265(16)
C48 0.049(4) 0.058(4) 0.048(4) -0.022(3) 0.012(3) -0.021(3)
N3 0.084(4) 0.047(3) 0.080(4) -0.015(3) -0.005(3) -0.013(3)
C32 0.048(3) 0.037(3) 0.043(3) -0.009(3) 0.002(3) -0.010(3)
C52 0.050(4) 0.034(3) 0.044(4) -0.006(3) -0.007(3) -0.002(3)
C42 0.064(4) 0.032(4) 0.041(3) -0.010(3) 0.000(3) -0.003(3)
C28 0.056(4) 0.040(4) 0.054(4) -0.014(3) 0.009(3) -0.015(3)
C31 0.049(3) 0.036(3) 0.041(3) -0.011(3) 0.010(3) -0.016(3)
C9 0.056(4) 0.044(4) 0.043(3) -0.006(3) 0.015(3) -0.017(3)
C41 0.065(4) 0.042(4) 0.037(3) -0.002(3) 0.001(3) -0.010(3)
C51 0.050(4) 0.041(4) 0.057(4) -0.014(3) -0.012(3) -0.007(3)
C45 0.056(4) 0.037(4) 0.056(4) -0.008(3) 0.012(3) -0.016(3)
C47 0.043(4) 0.075(5) 0.053(4) -0.029(3) 0.017(3) -0.021(3)
C46 0.050(4) 0.068(4) 0.059(4) -0.032(3) 0.012(3) -0.032(3)
C2 0.068(4) 0.045(4) 0.053(4) -0.014(3) 0.026(3) -0.019(3)
N8 0.103(2) 0.0520(18) 0.091(2) -0.0217(17) 0.0512(18) -0.0265(16)
C53 0.052(4) 0.038(4) 0.049(4) 0.000(3) -0.012(3) -0.011(3)
C1 0.088(5) 0.046(4) 0.060(4) -0.015(3) 0.022(4) -0.029(4)
C20 0.046(4) 0.065(4) 0.057(4) -0.024(3) 0.017(3) -0.018(3)
C21 0.061(4) 0.046(4) 0.060(4) -0.022(3) 0.013(3) -0.023(3)
C11 0.064(4) 0.043(4) 0.039(3) -0.009(3) 0.003(3) -0.012(3)
C27 0.054(4) 0.034(3) 0.043(3) -0.008(3) -0.002(3) -0.015(3)
C23 0.068(4) 0.041(4) 0.051(4) -0.021(3) 0.013(3) -0.011(3)
C30 0.052(4) 0.034(3) 0.044(3) -0.007(3) 0.005(3) -0.010(3)
C22 0.067(4) 0.049(4) 0.047(4) -0.011(3) 0.015(3) -0.021(3)
C50 0.045(4) 0.039(4) 0.085(5) -0.016(3) -0.010(4) 0.007(3)
C24 0.048(4) 0.044(4) 0.042(4) -0.003(3) 0.015(3) -0.010(3)
C55 0.085(6) 0.061(5) 0.063(5) 0.016(4) -0.026(4) -0.010(4)
C56 0.072(5) 0.055(5) 0.064(5) -0.003(4) -0.022(4) 0.004(4)
C25 0.078(5) 0.039(4) 0.049(4) -0.014(3) 0.009(3) -0.008(3)
C26 0.075(4) 0.034(3) 0.038(3) -0.007(3) 0.005(3) -0.008(3)
C15 0.078(5) 0.044(4) 0.079(5) -0.019(4) 0.021(4) -0.015(4)
C54 0.063(4) 0.068(5) 0.050(4) 0.005(4) -0.007(4) -0.008(4)
C57 0.058(4) 0.056(4) 0.043(4) 0.008(3) 0.003(3) 0.001(3)
C5 0.096(6) 0.070(5) 0.064(5) -0.022(4) 0.051(4) -0.019(4)
C4 0.097(6) 0.045(4) 0.082(5) -0.028(4) 0.044(4) -0.018(4)
C36 0.103(2) 0.0520(18) 0.091(2) -0.0217(17) 0.0512(18) -0.0265(16)
C37 0.103(2) 0.0520(18) 0.091(2) -0.0217(17) 0.0512(18) -0.0265(16)
C14 0.093(6) 0.058(5) 0.083(5) -0.031(4) 0.023(5) -0.016(4)
C39 0.103(2) 0.0520(18) 0.091(2) -0.0217(17) 0.0512(18) -0.0265(16)
C12 0.120(7) 0.051(5) 0.092(6) -0.023(4) 0.050(5) -0.029(4)
C13 0.113(7) 0.047(5) 0.091(6) -0.013(4) 0.043(5) -0.031(4)
C38 0.103(2) 0.0520(18) 0.091(2) -0.0217(17) 0.0512(18) -0.0265(16)

loop_
_atom_type_symbol
_atom_type_description
_atom_type_scat_dispersion_real
_atom_type_scat_dispersion_imag
_atom_type_scat_source
C C 0.0033 0.0016 'International Tables Vol C Tables 4.2.6.8 and 6.1.1.4'
H H 0.0000 0.0000 'International Tables Vol C Tables 4.2.6.8 and 6.1.1.4'
Cd Cd -0.8075 1.2024 'International Tables Vol C Tables 4.2.6.8 and 6.1.1.4'
N N 0.0061 0.0033 'International Tables Vol C Tables 4.2.6.8 and 6.1.1.4'
O O 0.0106 0.0060 'International Tables Vol C Tables 4.2.6.8 and 6.1.1.4'

loop_
_geom_angle_atom_site_label_1
_geom_angle_atom_site_label_2
_geom_angle_atom_site_label_3
_geom_angle
_geom_angle_site_symmetry_1
_geom_angle_site_symmetry_3
O2 Cd1 O1 53.39(12) 2_656 2_656
O2 Cd1 O6 83.98(13) 2_656 .
O2 Cd1 O6 93.44(14) 2_656 2_746
O2 Cd1 N5 96.98(14) 2_656 .
O2 Cd1 C49 27.19(14) 2_656 2_656
O1 Cd1 C49 26.49(13) 2_656 2_656
O6 Cd1 O1 80.22(11) . 2_656
O6 Cd1 O1 135.16(13) 2_746 2_656
O6 Cd1 O6 65.48(16) 2_746 .
O6 Cd1 C49 78.21(14) . 2_656
O6 Cd1 C49 113.99(15) 2_746 2_656
N5 Cd1 O1 86.98(14) . 2_656
N5 Cd1 O6 130.85(16) . 2_746
N5 Cd1 O6 163.32(15) . .
N5 Cd1 C49 95.01(16) . 2_656
N10 Cd1 O2 159.62(16) . 2_656
N10 Cd1 O1 107.80(15) . 2_656
N10 Cd1 O6 84.91(15) . .
N10 Cd1 O6 97.41(15) . 2_746
N10 Cd1 N5 88.91(16) . .
N10 Cd1 C49 133.07(18) . 2_656
C49 O2 Cd1 97.1(3) . 2_656
C49 O1 Cd1 83.2(3) . 2_656
Cd1 O6 Cd1 114.52(16) 2_746 .
C58 O6 Cd1 141.8(3) . .
C58 O6 Cd1 101.6(3) . 2_746
C53 O4 C57 116.6(4) . .
C51 O3 C50 116.7(5) . .
C48 N9 C43 124.5(4) . .
C48 N9 C46 106.2(5) . .
C46 N9 C43 129.3(4) . .
C10 N2 C6 116.7(5) . .
C23 N5 Cd1 129.2(4) . .
C24 N5 Cd1 123.7(4) . .
C24 N5 C23 106.0(5) . .
C30 N7 C34 118.5(5) . .
C48 N10 Cd1 120.3(4) . .
C48 N10 C47 105.5(5) . .
C47 N10 Cd1 129.9(4) . .
O2 C49 Cd1 55.7(3) . 2_656
O2 C49 C50 113.8(5) . .
O1 C49 Cd1 70.3(3) . 2_656
O1 C49 O2 124.9(5) . .
O1 C49 C50 121.1(5) . .
C50 C49 Cd1 161.2(4) . 2_656
C17 C16 C8 122.0(5) . .
C21 C16 C8 119.5(5) . .
C21 C16 C17 118.5(5) . .
C29 N6 C25 114.8(5) . .
C22 N4 C19 126.6(5) . .
C24 N4 C19 126.3(5) . .
C24 N4 C22 106.7(5) . .
C5 N1 C1 114.5(5) . .
C7 C8 C16 123.1(5) . .
C9 C8 C16 119.9(5) . .
C9 C8 C7 117.0(5) . .
N7 C34 C33 121.1(5) . .
N7 C34 C35 117.0(5) . .
C33 C34 C35 121.9(5) . .
C16 C17 H17 119.9 . .
C18 C17 C16 120.2(5) . .
C18 C17 H17 119.9 . .
C41 C40 C32 120.9(5) . .
C41 C40 C45 118.5(5) . .
C45 C40 C32 120.6(5) . .
N2 C6 C7 123.5(5) . .
N2 C6 C3 114.7(5) . .
C7 C6 C3 121.8(5) . .
O6 C58 C57 114.4(5) . .
O5 C58 O6 122.6(5) . .
O5 C58 C57 123.0(6) . .
C8 C7 H7 120.3 . .
C6 C7 C8 119.3(5) . .
C6 C7 H7 120.3 . .
C44 C43 N9 119.6(5) . .
C44 C43 C42 120.0(5) . .
C42 C43 N9 120.2(5) . .
N2 C10 C9 122.4(5) . .
N2 C10 C11 115.5(5) . .
C9 C10 C11 122.0(5) . .
C43 C44 H44 119.8 . .
C43 C44 C45 120.3(5) . .
C45 C44 H44 119.8 . .
C2 C3 C6 122.5(5) . .
C4 C3 C6 121.8(5) . .
C4 C3 C2 115.7(5) . .
C34 C33 H33 119.5 . .
C32 C33 C34 121.1(5) . .
C32 C33 H33 119.5 . .
N6 C29 H29 117.4 . .
N6 C29 C28 125.3(6) . .
C28 C29 H29 117.4 . .
C17 C18 H18 120.1 . .
C19 C18 C17 119.7(5) . .
C19 C18 H18 120.1 . .
C18 C19 N4 122.7(5) . .
C18 C19 C20 120.4(5) . .
C20 C19 N4 117.0(5) . .
C36 C35 C34 123.3(6) . .
C39 C35 C34 121.2(6) . .
C39 C35 C36 115.4(6) . .
N9 C48 H48 124.1 . .
N10 C48 N9 111.9(5) . .
N10 C48 H48 124.1 . .
C13 N3 C14 115.6(6) . .
C33 C32 C40 121.6(5) . .
C33 C32 C31 116.2(5) . .
C31 C32 C40 122.2(5) . .
C51 C52 H52 119.5 . .
C53 C52 H52 119.5 . .
C53 C52 C51 121.0(6) . .
C43 C42 H42 119.9 . .
C43 C42 C41 120.3(5) . .
C41 C42 H42 119.9 . .
C29 C28 H28 120.6 . .
C29 C28 C27 118.9(5) . .
C27 C28 H28 120.6 . .
C32 C31 H31 120.0 . .
C30 C31 C32 120.0(5) . .
C30 C31 H31 120.0 . .
C8 C9 H9 119.5 . .
C10 C9 C8 121.0(5) . .
C10 C9 H9 119.5 . .
C40 C41 H41 119.5 . .
C42 C41 C40 120.9(5) . .
C42 C41 H41 119.5 . .
O3 C51 C52 114.5(5) . .
C56 C51 O3 125.4(6) . .
C56 C51 C52 120.1(6) . .
C40 C45 C44 120.0(5) . .
C40 C45 H45 120.0 . .
C44 C45 H45 120.0 . .
N10 C47 H47 125.4 . .
C46 C47 N10 109.2(5) . .
C46 C47 H47 125.4 . .
N9 C46 H46 126.4 . .
C47 C46 N9 107.3(5) . .
C47 C46 H46 126.4 . .
C3 C2 H2 120.3 . .
C1 C2 C3 119.4(6) . .
C1 C2 H2 120.3 . .
C37 N8 C38 114.4(6) . .
O4 C53 C52 125.7(5) . .
O4 C53 C54 115.0(5) . .
C52 C53 C54 119.3(6) . .
N1 C1 C2 125.7(6) . .
N1 C1 H1 117.2 . .
C2 C1 H1 117.2 . .
C19 C20 H20 119.9 . .
C19 C20 C21 120.1(6) . .
C21 C20 H20 119.9 . .
C16 C21 C20 121.0(6) . .
C16 C21 H21 119.5 . .
C20 C21 H21 119.5 . .
C15 C11 C10 121.7(5) . .
C15 C11 C12 115.3(6) . .
C12 C11 C10 123.0(6) . .
C28 C27 C30 122.2(5) . .
C28 C27 C26 116.4(5) . .
C26 C27 C30 121.4(5) . .
N5 C23 H23 125.3 . .
C22 C23 N5 109.4(5) . .
C22 C23 H23 125.3 . .
N7 C30 C31 123.1(5) . .
N7 C30 C27 115.5(5) . .
C31 C30 C27 121.4(5) . .
N4 C22 H22 126.8 . .
C23 C22 N4 106.4(5) . .
C23 C22 H22 126.8 . .
O3 C50 C49 114.7(5) . .
O3 C50 H50A 108.6 . .
O3 C50 H50B 108.6 . .
C49 C50 H50A 108.6 . .
C49 C50 H50B 108.6 . .
H50A C50 H50B 107.6 . .
N5 C24 N4 111.5(5) . .
N5 C24 H24 124.2 . .
N4 C24 H24 124.2 . .
C56 C55 H55 119.1 . .
C56 C55 C54 121.8(7) . .
C54 C55 H55 119.1 . .
C51 C56 C55 118.9(6) . .
C51 C56 H56 120.6 . .
C55 C56 H56 120.6 . .
N6 C25 H25 117.8 . .
N6 C25 C26 124.4(6) . .
C26 C25 H25 117.8 . .
C27 C26 H26 119.9 . .
C25 C26 C27 120.2(6) . .
C25 C26 H26 119.9 . .
C11 C15 H15 119.5 . .
C11 C15 C14 121.0(7) . .
C14 C15 H15 119.5 . .
C53 C54 H54 120.5 . .
C55 C54 C53 119.0(7) . .
C55 C54 H54 120.5 . .
O4 C57 C58 110.5(5) . .
O4 C57 H57A 109.5 . .
O4 C57 H57B 109.5 . .
C58 C57 H57A 109.5 . .
C58 C57 H57B 109.5 . .
H57A C57 H57B 108.1 . .
N1 C5 H5 117.3 . .
N1 C5 C4 125.4(6) . .
C4 C5 H5 117.3 . .
C3 C4 C5 119.3(6) . .
C3 C4 H4 120.3 . .
C5 C4 H4 120.3 . .
C35 C36 H36 119.5 . .
C35 C36 C37 120.9(7) . .
C37 C36 H36 119.5 . .
N8 C37 C36 124.5(7) . .
N8 C37 H37 117.8 . .
C36 C37 H37 117.8 . .
N3 C14 C15 123.5(7) . .
N3 C14 H14 118.2 . .
C15 C14 H14 118.2 . .
C35 C39 H39 120.4 . .
C35 C39 C38 119.2(7) . .
C38 C39 H39 120.4 . .
C11 C12 H12 119.9 . .
C11 C12 C13 120.1(7) . .
C13 C12 H12 119.9 . .
N3 C13 C12 124.5(7) . .
N3 C13 H13 117.8 . .
C12 C13 H13 117.8 . .
N8 C38 C39 125.5(7) . .
N8 C38 H38 117.3 . .
C39 C38 H38 117.3 . .

loop_
_geom_bond_atom_site_label_1
_geom_bond_atom_site_label_2
_geom_bond_distance
_geom_bond_site_symmetry_2
Cd1 O2 2.266(4) 2_656
Cd1 O1 2.581(3) 2_656
Cd1 O6 2.500(4) .
Cd1 O6 2.303(4) 2_746
Cd1 N5 2.302(4) .
Cd1 N10 2.261(5) .
Cd1 C49 2.722(6) 2_656
O2 C49 1.254(6) .
O1 C49 1.223(6) .
O6 C58 1.245(6) .
O4 C53 1.358(7) .
O4 C57 1.420(6) .
O3 C51 1.368(7) .
O3 C50 1.426(6) .
O5 C58 1.222(6) .
N9 C43 1.433(6) .
N9 C48 1.333(7) .
N9 C46 1.358(7) .
N2 C6 1.355(7) .
N2 C10 1.332(7) .
N5 C23 1.368(7) .
N5 C24 1.307(6) .
N7 C34 1.349(7) .
N7 C30 1.321(7) .
N10 C48 1.305(7) .
N10 C47 1.366(7) .
C49 C50 1.525(8) .
C16 C8 1.490(7) .
C16 C17 1.394(7) .
C16 C21 1.364(7) .
N6 C29 1.327(7) .
N6 C25 1.338(7) .
N4 C19 1.431(6) .
N4 C22 1.370(7) .
N4 C24 1.340(7) .
N1 C1 1.311(7) .
N1 C5 1.304(8) .
C8 C7 1.380(7) .
C8 C9 1.377(7) .
C34 C33 1.389(7) .
C34 C35 1.456(8) .
C17 H17 0.9300 .
C17 C18 1.385(7) .
C40 C32 1.481(7) .
C40 C41 1.373(7) .
C40 C45 1.380(7) .
C6 C7 1.373(7) .
C6 C3 1.494(7) .
C58 C57 1.504(8) .
C7 H7 0.9300 .
C43 C44 1.351(8) .
C43 C42 1.362(7) .
C10 C9 1.374(7) .
C10 C11 1.485(8) .
C44 H44 0.9300 .
C44 C45 1.390(7) .
C3 C2 1.381(8) .
C3 C4 1.374(8) .
C33 H33 0.9300 .
C33 C32 1.387(7) .
C29 H29 0.9300 .
C29 C28 1.373(8) .
C18 H18 0.9300 .
C18 C19 1.362(7) .
C19 C20 1.364(8) .
C35 C36 1.353(9) .
C35 C39 1.347(9) .
C48 H48 0.9300 .
N3 C14 1.309(9) .
N3 C13 1.304(8) .
C32 C31 1.392(7) .
C52 H52 0.9300 .
C52 C51 1.389(8) .
C52 C53 1.363(8) .
C42 H42 0.9300 .
C42 C41 1.369(7) .
C28 H28 0.9300 .
C28 C27 1.384(7) .
C31 H31 0.9300 .
C31 C30 1.382(7) .
C9 H9 0.9300 .
C41 H41 0.9300 .
C51 C56 1.370(8) .
C45 H45 0.9300 .
C47 H47 0.9300 .
C47 C46 1.334(8) .
C46 H46 0.9300 .
C2 H2 0.9300 .
C2 C1 1.371(8) .
N8 C37 1.289(8) .
N8 C38 1.299(8) .
C53 C54 1.391(8) .
C1 H1 0.9300 .
C20 H20 0.9300 .
C20 C21 1.374(7) .
C21 H21 0.9300 .
C11 C15 1.354(8) .
C11 C12 1.365(8) .
C27 C30 1.495(7) .
C27 C26 1.383(7) .
C23 H23 0.9300 .
C23 C22 1.348(8) .
C22 H22 0.9300 .
C50 H50A 0.9700 .
C50 H50B 0.9700 .
C24 H24 0.9300 .
C55 H55 0.9300 .
C55 C56 1.369(9) .
C55 C54 1.382(9) .
C56 H56 0.9300 .
C25 H25 0.9300 .
C25 C26 1.357(8) .
C26 H26 0.9300 .
C15 H15 0.9300 .
C15 C14 1.386(9) .
C54 H54 0.9300 .
C57 H57A 0.9700 .
C57 H57B 0.9700 .
C5 H5 0.9300 .
C5 C4 1.385(9) .
C4 H4 0.9300 .
C36 H36 0.9300 .
C36 C37 1.384(9) .
C37 H37 0.9300 .
C14 H14 0.9300 .
C39 H39 0.9300 .
C39 C38 1.397(9) .
C12 H12 0.9300 .
C12 C13 1.383(9) .
C13 H13 0.9300 .
C38 H38 0.9300 .

loop_
_geom_torsion_atom_site_label_1
_geom_torsion_atom_site_label_2
_geom_torsion_atom_site_label_3
_geom_torsion_atom_site_label_4
_geom_torsion
_geom_torsion_site_symmetry_1
_geom_torsion_site_symmetry_2
_geom_torsion_site_symmetry_3
_geom_torsion_site_symmetry_4
Cd1 O2 C49 O1 -13.4(6) 2_656 . . .
Cd1 O2 C49 C50 162.0(4) 2_656 . . .
Cd1 O1 C49 O2 11.7(5) 2_656 . . .
Cd1 O1 C49 C50 -163.4(5) 2_656 . . .
Cd1 O6 C58 O5 -160.8(4) . . . .
Cd1 O6 C58 O5 0.3(6) 2_746 . . .
Cd1 O6 C58 C57 18.6(9) . . . .
Cd1 O6 C58 C57 179.7(4) 2_746 . . .
Cd1 N5 C23 C22 168.0(4) . . . .
Cd1 N5 C24 N4 -169.1(4) . . . .
Cd1 N10 C48 N9 158.1(4) . . . .
Cd1 N10 C47 C46 -155.6(4) . . . .
Cd1 C49 C50 O3 -146.4(10) 2_656 . . .
O2 C49 C50 O3 161.4(5) . . . .
O1 C49 C50 O3 -23.0(8) . . . .
O6 C58 C57 O4 -179.8(5) . . . .
O4 C53 C54 C55 179.1(6) . . . .
O3 C51 C56 C55 -176.5(6) . . . .
O5 C58 C57 O4 -0.4(9) . . . .
N9 C43 C44 C45 -174.6(5) . . . .
N9 C43 C42 C41 175.3(5) . . . .
N2 C6 C7 C8 0.8(9) . . . .
N2 C6 C3 C2 173.5(6) . . . .
N2 C6 C3 C4 -7.1(9) . . . .
N2 C10 C9 C8 -1.6(9) . . . .
N2 C10 C11 C15 -4.8(9) . . . .
N2 C10 C11 C12 175.6(7) . . . .
N5 C23 C22 N4 0.5(7) . . . .
N7 C34 C33 C32 -1.8(9) . . . .
N7 C34 C35 C36 176.5(8) . . . .
N7 C34 C35 C39 0.0(12) . . . .
N10 C47 C46 N9 0.3(8) . . . .
C16 C8 C7 C6 179.2(5) . . . .
C16 C8 C9 C10 -178.8(5) . . . .
C16 C17 C18 C19 0.6(9) . . . .
N6 C29 C28 C27 -0.5(9) . . . .
N6 C25 C26 C27 1.0(10) . . . .
N4 C19 C20 C21 179.6(5) . . . .
N1 C5 C4 C3 0.0(13) . . . .
C8 C16 C17 C18 176.5(5) . . . .
C8 C16 C21 C20 -176.8(6) . . . .
C34 N7 C30 C31 0.3(9) . . . .
C34 N7 C30 C27 -179.2(5) . . . .
C34 C33 C32 C40 180.0(5) . . . .
C34 C33 C32 C31 -0.4(9) . . . .
C34 C35 C36 C37 -179.2(8) . . . .
C34 C35 C39 C38 176.8(8) . . . .
C17 C16 C8 C7 30.9(9) . . . .
C17 C16 C8 C9 -148.6(6) . . . .
C17 C16 C21 C20 1.1(9) . . . .
C17 C18 C19 N4 -179.8(5) . . . .
C17 C18 C19 C20 0.4(9) . . . .
C40 C32 C31 C30 -177.9(5) . . . .
C6 N2 C10 C9 1.0(9) . . . .
C6 N2 C10 C11 -179.7(5) . . . .
C6 C3 C2 C1 -178.2(6) . . . .
C6 C3 C4 C5 178.6(7) . . . .
C7 C8 C9 C10 1.6(9) . . . .
C7 C6 C3 C2 -5.5(9) . . . .
C7 C6 C3 C4 173.9(6) . . . .
C43 N9 C48 N10 -176.3(5) . . . .
C43 N9 C46 C47 176.2(6) . . . .
C43 C44 C45 C40 -1.5(9) . . . .
C43 C42 C41 C40 0.1(9) . . . .
C10 N2 C6 C7 -0.6(9) . . . .
C10 N2 C6 C3 -179.6(5) . . . .
C10 C11 C15 C14 -179.3(6) . . . .
C10 C11 C12 C13 179.2(7) . . . .
C44 C43 C42 C41 -0.1(9) . . . .
C3 C6 C7 C8 179.7(5) . . . .
C3 C2 C1 N1 -0.9(11) . . . .
C33 C34 C35 C36 -4.7(13) . . . .
C33 C34 C35 C39 178.8(8) . . . .
C33 C32 C31 C30 2.5(8) . . . .
C29 N6 C25 C26 -1.6(9) . . . .
C29 C28 C27 C30 -178.4(5) . . . .
C29 C28 C27 C26 -0.1(8) . . . .
C18 C19 C20 C21 -0.6(9) . . . .
C19 N4 C22 C23 -173.7(5) . . . .
C19 N4 C24 N5 173.6(5) . . . .
C19 C20 C21 C16 -0.1(10) . . . .
C35 C34 C33 C32 179.4(6) . . . .
C35 C36 C37 N8 2.6(15) . . . .
C35 C39 C38 N8 2.8(15) . . . .
C48 N9 C43 C44 121.3(6) . . . .
C48 N9 C43 C42 -54.1(8) . . . .
C48 N9 C46 C47 -0.6(7) . . . .
C48 N10 C47 C46 0.2(7) . . . .
C32 C40 C41 C42 -178.4(5) . . . .
C32 C40 C45 C44 179.1(5) . . . .
C32 C31 C30 N7 -2.5(9) . . . .
C32 C31 C30 C27 176.9(5) . . . .
C52 C51 C56 C55 1.5(10) . . . .
C52 C53 C54 C55 -0.2(9) . . . .
C42 C43 C44 C45 0.8(9) . . . .
C28 C27 C30 N7 158.4(6) . . . .
C28 C27 C30 C31 -21.1(9) . . . .
C28 C27 C26 C25 -0.1(9) . . . .
C9 C8 C7 C6 -1.2(9) . . . .
C9 C10 C11 C15 174.5(6) . . . .
C9 C10 C11 C12 -5.1(10) . . . .
C41 C40 C32 C33 22.9(9) . . . .
C41 C40 C32 C31 -156.8(6) . . . .
C41 C40 C45 C44 1.4(9) . . . .
C51 O3 C50 C49 -83.1(7) . . . .
C51 C52 C53 O4 -179.0(5) . . . .
C51 C52 C53 C54 0.3(9) . . . .
C45 C40 C32 C33 -154.8(6) . . . .
C45 C40 C32 C31 25.6(8) . . . .
C45 C40 C41 C42 -0.7(9) . . . .
C47 N10 C48 N9 -0.6(7) . . . .
C46 N9 C43 C44 -55.0(8) . . . .
C46 N9 C43 C42 129.6(6) . . . .
C46 N9 C48 N10 0.7(7) . . . .
C2 C3 C4 C5 -1.9(11) . . . .
C53 O4 C57 C58 -156.4(5) . . . .
C53 C52 C51 O3 177.3(5) . . . .
C53 C52 C51 C56 -0.9(9) . . . .
C1 N1 C5 C4 1.5(12) . . . .
C21 C16 C8 C7 -151.3(6) . . . .
C21 C16 C8 C9 29.2(8) . . . .
C21 C16 C17 C18 -1.3(9) . . . .
C11 C10 C9 C8 179.2(6) . . . .
C11 C15 C14 N3 -0.3(13) . . . .
C11 C12 C13 N3 0.5(15) . . . .
C23 N5 C24 N4 0.0(7) . . . .
C30 N7 C34 C33 1.9(8) . . . .
C30 N7 C34 C35 -179.3(6) . . . .
C30 C27 C26 C25 178.1(6) . . . .
C22 N4 C19 C18 -46.9(9) . . . .
C22 N4 C19 C20 132.9(6) . . . .
C22 N4 C24 N5 0.3(7) . . . .
C50 O3 C51 C52 -172.1(5) . . . .
C50 O3 C51 C56 6.0(9) . . . .
C24 N5 C23 C22 -0.3(7) . . . .
C24 N4 C19 C18 141.1(6) . . . .
C24 N4 C19 C20 -39.1(8) . . . .
C24 N4 C22 C23 -0.5(7) . . . .
C56 C55 C54 C53 0.9(11) . . . .
C25 N6 C29 C28 1.3(9) . . . .
C26 C27 C30 N7 -19.8(8) . . . .
C26 C27 C30 C31 160.7(6) . . . .
C15 C11 C12 C13 -0.4(12) . . . .
C54 C55 C56 C51 -1.5(11) . . . .
C57 O4 C53 C52 -2.9(9) . . . .
C57 O4 C53 C54 177.8(5) . . . .
C5 N1 C1 C2 -1.0(11) . . . .
C4 C3 C2 C1 2.3(10) . . . .
C36 C35 C39 C38 0.0(14) . . . .
C37 N8 C38 C39 -2.7(14) . . . .
C14 N3 C13 C12 -0.4(13) . . . .
C39 C35 C36 C37 -2.4(14) . . . .
C12 C11 C15 C14 0.4(11) . . . .
C13 N3 C14 C15 0.3(12) . . . .
C38 N8 C37 C36 0.0(13) . . . .
